data_2213235
loop_
_publ_author_name
'Zhu, Hua-Li'
'Chen, Nai-Sheng'
'Huang, Jin-Ling'
'Xue, Jin-Ping'

_publ_section_title
;
 3-(2-Oxo-2<i>H</i>-pyridin-1-yl)phthalonitrile
;
_journal_coeditor_code CI2353
_journal_issue 5
_journal_name_full 'Acta Crystallographica Section E'
_journal_page_first o2434
_journal_page_last o2434
_journal_paper_doi 10.1107/S1600536807017096
_journal_volume 63
_journal_year 2007
_chemical_formula_iupac 'C13 H7 N3 O'
_chemical_formula_moiety 'C13 H7 N3 O'
_chemical_formula_sum 'C13 H7 N3 O'
_chemical_formula_weight 221.22
_chemical_name_systematic
;
3-(2-Oxo-2<i>H</i>-pyridin-1-yl)phthalonitrile
;
_space_group_IT_number 14
_symmetry_cell_setting monoclinic
_symmetry_space_group_name_Hall '-P 2yn'
_symmetry_space_group_name_H-M 'P 1 21/n 1'
_atom_sites_solution_hydrogens geom
_atom_sites_solution_primary direct
_atom_sites_solution_secondary difmap
_audit_creation_method SHELXL-97
_cell_angle_alpha 90.00
_cell_angle_beta 97.21(3)
_cell_angle_gamma 90.00
_cell_formula_units_Z 4
_cell_length_a 8.132(6)
_cell_length_b 11.739(6)
_cell_length_c 11.224(6)
_cell_measurement_reflns_used 3144
_cell_measurement_temperature 173(2)
_cell_measurement_theta_max 27.480
_cell_measurement_theta_min 12
_cell_volume 1063.0(11)
_computing_cell_refinement TEXRAY
_computing_data_collection 'TEXRAY (Molecular Structure Corporation, 1999)'
_computing_data_reduction 'TEXSAN (Molecular Structure Corporation, 1999)'
_computing_molecular_graphics 'DIAMOND (Brandenburg, 2004)'
_computing_publication_material SHELXL97
_computing_structure_refinement 'SHELXL97 (Sheldrick, 1997)'
_computing_structure_solution 'SHELXS97 (Sheldrick, 1997)'
_diffrn_ambient_temperature 173(2)
_diffrn_measured_fraction_theta_full 0.999
_diffrn_measured_fraction_theta_max 0.999
_diffrn_measurement_device_type 'Rigaku R-AXIS RAPID'
_diffrn_measurement_method \w
_diffrn_radiation_monochromator graphite
_diffrn_radiation_source 'rotor target'
_diffrn_radiation_type MoK\a
_diffrn_radiation_wavelength 0.71073
_diffrn_reflns_av_R_equivalents 0.0396
_diffrn_reflns_av_sigmaI/netI 0.0345
_diffrn_reflns_limit_h_max 10
_diffrn_reflns_limit_h_min -10
_diffrn_reflns_limit_k_max 15
_diffrn_reflns_limit_k_min -15
_diffrn_reflns_limit_l_max 14
_diffrn_reflns_limit_l_min -14
_diffrn_reflns_number 10183
_diffrn_reflns_theta_full 27.48
_diffrn_reflns_theta_max 27.48
_diffrn_reflns_theta_min 3.06
_diffrn_standards_decay_% 0
_diffrn_standards_interval_count 0
_diffrn_standards_interval_time 0
_diffrn_standards_number 0
_exptl_absorpt_coefficient_mu 0.092
_exptl_absorpt_correction_type none
_exptl_crystal_colour colourless
_exptl_crystal_density_diffrn 1.382
_exptl_crystal_density_method 'not measured'
_exptl_crystal_description Plate
_exptl_crystal_F_000 456
_exptl_crystal_size_max 0.50
_exptl_crystal_size_mid 0.10
_exptl_crystal_size_min 0.05
_refine_diff_density_max 0.168
_refine_diff_density_min -0.164
_refine_ls_extinction_method none
_refine_ls_goodness_of_fit_ref 1.087
_refine_ls_hydrogen_treatment constr
_refine_ls_matrix_type full
_refine_ls_number_parameters 154
_refine_ls_number_reflns 2438
_refine_ls_number_restraints 0
_refine_ls_restrained_S_all 1.087
_refine_ls_R_factor_all 0.0585
_refine_ls_R_factor_gt 0.0396
_refine_ls_shift/su_max 0.001
_refine_ls_shift/su_mean 0.000
_refine_ls_structure_factor_coef Fsqd
_refine_ls_weighting_details 'calc w=1/[\s^2^(Fo^2^)+(0.039P)^2^+0.0958P] where P=(Fo^2^+2Fc^2^)/3'
_refine_ls_weighting_scheme calc
_refine_ls_wR_factor_gt 0.0937
_refine_ls_wR_factor_ref 0.0999
_reflns_number_gt 1736
_reflns_number_total 2438
_reflns_threshold_expression I>2\s(I)
_cod_data_source_file ci2353.cif
_cod_data_source_block I
_cod_depositor_comments
;
The following automatic conversions were performed:
'_symmetry_cell_setting' value 'Monoclinic' changed to 'monoclinic'
according to '/home/saulius/struct/CIF-dictionaries/cif_core.dic'
dictionary named 'cif_core.dic' version 2.4.1 from 2010-06-29.

Automatic conversion script
Id: cif_fix_enum 1527 2010-12-29 10:47:43Z saulius 

The following automatic conversions were performed:

'_symmetry_cell_setting' value 'Monoclinic' changed to 'monoclinic'
according to /home/saulius/struct/CIF-dictionaries/cif_core.dic
dictionary named 'cif_core.dic' version 2.4.1 from 2010-06-29.

Automatic conversion script
Id: cif_fix_values 1715 2011-07-08 13:25:40Z adriana 
;
_cod_original_sg_symbol_H-M 'P 21/n'
_cod_database_code 2213235
_cod_database_fobs_code 2213235

loop_
_symmetry_equiv_pos_as_xyz
'x, y, z'
'-x+1/2, y+1/2, -z+1/2'
'-x, -y, -z'
'x-1/2, -y-1/2, z-1/2'

loop_
_atom_site_type_symbol
_atom_site_label
_atom_site_fract_x
_atom_site_fract_y
_atom_site_fract_z
_atom_site_U_iso_or_equiv
_atom_site_adp_type
_atom_site_calc_flag
_atom_site_refinement_flags
_atom_site_occupancy
O O1 0.31247(16) 0.12379(10) 0.34925(9) 0.0625(4) Uani d . 1
N N1 0.49154(14) 0.27336(9) 0.37337(9) 0.0351(3) Uani d . 1
N N2 0.71257(19) 0.03731(12) 0.26652(12) 0.0597(4) Uani d . 1
N N3 0.64943(19) 0.07514(12) -0.08270(12) 0.0636(4) Uani d . 1
C C1 0.40276(18) 0.18427(11) 0.41863(12) 0.0415(3) Uani d . 1
C C2 0.4276(2) 0.17428(13) 0.54678(12) 0.0494(4) Uani d . 1
H H2A 0.3771 0.1130 0.5838 0.059 Uiso calc R 1
C C3 0.5210(2) 0.24964(15) 0.61644(12) 0.0518(4) Uani d . 1
H H3A 0.5337 0.2407 0.7012 0.062 Uiso calc R 1
C C4 0.5996(2) 0.34088(13) 0.56606(13) 0.0495(4) Uani d . 1
H H4A 0.6630 0.3946 0.6158 0.059 Uiso calc R 1
C C5 0.58317(18) 0.35060(12) 0.44602(12) 0.0426(3) Uani d . 1
H H5A 0.6358 0.4120 0.4106 0.051 Uiso calc R 1
C C6 0.47567(16) 0.28870(10) 0.24546(11) 0.0340(3) Uani d . 1
C C7 0.54359(16) 0.20828(10) 0.17489(11) 0.0334(3) Uani d . 1
C C8 0.52876(16) 0.22445(11) 0.05010(11) 0.0363(3) Uani d . 1
C C9 0.45006(18) 0.32051(12) -0.00116(12) 0.0437(3) Uani d . 1
H H9A 0.4418 0.3321 -0.0855 0.052 Uiso calc R 1
C C10 0.38409(19) 0.39884(12) 0.07032(13) 0.0459(4) Uani d . 1
H H10A 0.3298 0.4645 0.0349 0.055 Uiso calc R 1
C C11 0.39565(18) 0.38340(11) 0.19317(12) 0.0410(3) Uani d . 1
H H11A 0.3486 0.4379 0.2416 0.049 Uiso calc R 1
C C12 0.63438(18) 0.11190(11) 0.22724(11) 0.0396(3) Uani d . 1
C C13 0.59691(19) 0.14098(12) -0.02375(12) 0.0426(3) Uani d . 1

loop_
_atom_site_aniso_label
_atom_site_aniso_U_11
_atom_site_aniso_U_22
_atom_site_aniso_U_33
_atom_site_aniso_U_12
_atom_site_aniso_U_13
_atom_site_aniso_U_23
O1 0.0785(9) 0.0619(7) 0.0466(6) -0.0349(6) 0.0061(6) -0.0005(5)
N1 0.0397(7) 0.0339(5) 0.0324(5) -0.0030(5) 0.0072(4) -0.0011(5)
N2 0.0674(10) 0.0559(8) 0.0550(8) 0.0180(7) 0.0040(7) 0.0084(7)
N3 0.0749(11) 0.0649(9) 0.0555(8) 0.0055(8) 0.0254(7) -0.0114(7)
C1 0.0472(9) 0.0402(7) 0.0379(7) -0.0059(6) 0.0087(6) 0.0024(6)
C2 0.0562(10) 0.0537(9) 0.0397(7) -0.0022(7) 0.0110(7) 0.0098(7)
C3 0.0536(10) 0.0686(10) 0.0327(6) 0.0110(8) 0.0041(6) 0.0010(7)
C4 0.0503(10) 0.0533(9) 0.0433(8) 0.0001(7) -0.0001(6) -0.0125(7)
C5 0.0423(8) 0.0381(7) 0.0474(8) -0.0035(6) 0.0058(6) -0.0064(6)
C6 0.0360(7) 0.0336(7) 0.0331(6) -0.0043(5) 0.0074(5) 0.0013(5)
C7 0.0330(7) 0.0336(6) 0.0340(6) -0.0019(5) 0.0055(5) 0.0026(5)
C8 0.0346(7) 0.0402(7) 0.0353(6) -0.0014(5) 0.0090(5) 0.0005(6)
C9 0.0473(9) 0.0492(8) 0.0354(7) 0.0027(7) 0.0086(6) 0.0099(6)
C10 0.0500(9) 0.0405(7) 0.0483(8) 0.0078(6) 0.0102(6) 0.0127(6)
C11 0.0451(9) 0.0343(7) 0.0458(7) 0.0028(6) 0.0137(6) 0.0016(6)
C12 0.0442(9) 0.0402(7) 0.0347(7) 0.0033(6) 0.0056(6) -0.0012(6)
C13 0.0462(9) 0.0494(8) 0.0337(7) -0.0003(7) 0.0108(6) 0.0024(6)

loop_
_atom_type_symbol
_atom_type_description
_atom_type_scat_dispersion_real
_atom_type_scat_dispersion_imag
_atom_type_scat_source
C C 0.0033 0.0016 'International Tables Vol C Tables 4.2.6.8 and 6.1.1.4'
H H 0.0000 0.0000 'International Tables Vol C Tables 4.2.6.8 and 6.1.1.4'
N N 0.0061 0.0033 'International Tables Vol C Tables 4.2.6.8 and 6.1.1.4'
O O 0.0106 0.0060 'International Tables Vol C Tables 4.2.6.8 and 6.1.1.4'

loop_
_geom_angle_atom_site_label_1
_geom_angle_atom_site_label_2
_geom_angle_atom_site_label_3
_geom_angle
C5 N1 C1 122.86(11)
C5 N1 C6 118.96(11)
C1 N1 C6 118.03(10)
O1 C1 N1 119.74(12)
O1 C1 C2 126.01(13)
N1 C1 C2 114.25(12)
C3 C2 C1 121.78(14)
C3 C2 H2A 119.1
C1 C2 H2A 119.1
C2 C3 C4 121.25(13)
C2 C3 H3A 119.4
C4 C3 H3A 119.4
C5 C4 C3 118.48(14)
C5 C4 H4A 120.8
C3 C4 H4A 120.8
C4 C5 N1 121.18(14)
C4 C5 H5A 119.4
N1 C5 H5A 119.4
C11 C6 C7 120.26(12)
C11 C6 N1 120.26(11)
C7 C6 N1 119.47(11)
C6 C7 C8 119.09(12)
C6 C7 C12 121.50(11)
C8 C7 C12 119.37(11)
C9 C8 C7 120.12(12)
C9 C8 C13 120.41(12)
C7 C8 C13 119.46(12)
C10 C9 C8 119.76(13)
C10 C9 H9A 120.1
C8 C9 H9A 120.1
C9 C10 C11 120.83(13)
C9 C10 H10A 119.6
C11 C10 H10A 119.6
C6 C11 C10 119.92(13)
C6 C11 H11A 120.0
C10 C11 H11A 120.0
N2 C12 C7 176.84(16)
N3 C13 C8 179.40(17)

loop_
_geom_bond_atom_site_label_1
_geom_bond_atom_site_label_2
_geom_bond_distance
O1 C1 1.2272(17)
N1 C5 1.3747(17)
N1 C1 1.4019(18)
N1 C6 1.4366(17)
N2 C12 1.1380(18)
N3 C13 1.1352(19)
C1 C2 1.432(2)
C2 C3 1.350(2)
C2 H2A 0.95
C3 C4 1.402(2)
C3 H3A 0.95
C4 C5 1.342(2)
C4 H4A 0.95
C5 H5A 0.95
C6 C11 1.3813(19)
C6 C7 1.3905(18)
C7 C8 1.4036(18)
C7 C12 1.4358(19)
C8 C9 1.386(2)
C8 C13 1.439(2)
C9 C10 1.373(2)
C9 H9A 0.95
C10 C11 1.382(2)
C10 H10A 0.95
C11 H11A 0.95

loop_
_geom_hbond_atom_site_label_D
_geom_hbond_atom_site_label_H
_geom_hbond_atom_site_label_A
_geom_hbond_site_symmetry_A
_geom_hbond_distance_DH
_geom_hbond_distance_HA
_geom_hbond_distance_DA
_geom_hbond_angle_DHA
C2 H2A N2 3_656 0.95 2.60 3.530(3) 165

loop_
_geom_torsion_atom_site_label_1
_geom_torsion_atom_site_label_2
_geom_torsion_atom_site_label_3
_geom_torsion_atom_site_label_4
_geom_torsion
C5 N1 C1 O1 174.04(14)
C6 N1 C1 O1 -1.4(2)
C5 N1 C1 C2 -5.38(19)
C6 N1 C1 C2 179.18(12)
O1 C1 C2 C3 -175.48(16)
N1 C1 C2 C3 3.9(2)
C1 C2 C3 C4 -0.7(2)
C2 C3 C4 C5 -1.5(2)
C3 C4 C5 N1 0.1(2)
C1 N1 C5 C4 3.6(2)
C6 N1 C5 C4 179.00(13)
C5 N1 C6 C11 -63.99(18)
C1 N1 C6 C11 111.63(15)
C5 N1 C6 C7 115.10(14)
C1 N1 C6 C7 -69.28(17)
C11 C6 C7 C8 -0.36(19)
N1 C6 C7 C8 -179.45(11)
C11 C6 C7 C12 176.94(13)
N1 C6 C7 C12 -2.14(19)
C6 C7 C8 C9 1.18(19)
C12 C7 C8 C9 -176.18(13)
C6 C7 C8 C13 -179.26(12)
C12 C7 C8 C13 3.38(19)
C7 C8 C9 C10 -1.1(2)
C13 C8 C9 C10 179.32(14)
C8 C9 C10 C11 0.2(2)
C7 C6 C11 C10 -0.5(2)
N1 C6 C11 C10 178.57(12)
C9 C10 C11 C6 0.6(2)

loop_
_cod_related_entry_id
_cod_related_entry_database
_cod_related_entry_code
1 ChemSpider 21124822
